data_7232142
loop_
_publ_author_name
'Wilm, Lukas F. B.'
'Eder, Tobias'
'M\"uck-Lichtenfeld, Christian'
'Mehlmann, Paul'
'W\"unsche, Marius'
'Bu\&s, Florenz'
'Dielmann, Fabian'

_publ_section_title
;
 Reversible CO2 fixation by N-heterocyclic imines forming water-stable
 zwitterionic nitrogen-base--CO2 adducts
;
_journal_issue 3
_journal_name_full 'Green Chemistry'
_journal_page_first 640
_journal_paper_doi 10.1039/C8GC02952K
_journal_volume 21
_journal_year 2019
_chemical_formula_moiety 'C13 H23 N3 O2'
_chemical_formula_sum 'C13 H23 N3 O2'
_chemical_formula_weight 253.34
_space_group_crystal_system monoclinic
_space_group_IT_number 9
_space_group_name_Hall 'C -2yc'
_space_group_name_H-M_alt 'C 1 c 1'
_symmetry_space_group_name_Hall 'C -2yc'
_symmetry_space_group_name_H-M 'C 1 c 1'
_atom_sites_solution_hydrogens geom
_audit_creation_date 2018-07-23
_audit_creation_method
;
Olex2 1.2
(compiled 2018.05.29 svn.r3508 for OlexSys, GUI svn.r5506)
;
_audit_update_record
;
2018-09-05 deposited with the CCDC.
2019-01-10 downloaded from the CCDC.
;
_cell_angle_alpha 90
_cell_angle_beta 114.6046(6)
_cell_angle_gamma 90
_cell_formula_units_Z 4
_cell_length_a 10.37650(10)
_cell_length_b 13.1188(2)
_cell_length_c 11.2806(2)
_cell_measurement_reflns_used 6238
_cell_measurement_temperature 100(2)
_cell_measurement_theta_max 29.55
_cell_measurement_theta_min 2.659
_cell_volume 1396.17(4)
_computing_cell_refinement 'Bruker SAINT'
_computing_data_collection 'Bruker APEX2'
_computing_data_reduction 'Bruker SAINT'
_computing_molecular_graphics 'Olex2 (Dolomanov et al., 2009)'
_computing_publication_material 'Olex2 (Dolomanov et al., 2009)'
_computing_structure_refinement 'ShelXL (Sheldrick, 2015)'
_diffrn_ambient_temperature 100(2)
_diffrn_measured_fraction_theta_full 0.995
_diffrn_measured_fraction_theta_max 0.996
_diffrn_measurement_device_type 'Bruker APEX-II CCD'
_diffrn_measurement_method '\f and \w scans'
_diffrn_radiation_type MoK\a
_diffrn_radiation_wavelength 0.71073
_diffrn_reflns_av_R_equivalents 0.0151
_diffrn_reflns_av_unetI/netI 0.0188
_diffrn_reflns_Laue_measured_fraction_full 0.995
_diffrn_reflns_Laue_measured_fraction_max 0.996
_diffrn_reflns_limit_h_max 14
_diffrn_reflns_limit_h_min -14
_diffrn_reflns_limit_k_max 18
_diffrn_reflns_limit_k_min -18
_diffrn_reflns_limit_l_max 15
_diffrn_reflns_limit_l_min -15
_diffrn_reflns_number 9420
_diffrn_reflns_point_group_measured_fraction_full 0.986
_diffrn_reflns_point_group_measured_fraction_max 0.970
_diffrn_reflns_theta_full 25.242
_diffrn_reflns_theta_max 29.555
_diffrn_reflns_theta_min 2.659
_diffrn_standards_number 0
_exptl_absorpt_coefficient_mu 0.082
_exptl_absorpt_correction_T_max 1.0000
_exptl_absorpt_correction_T_min 0.9350
_exptl_absorpt_correction_type multi-scan
_exptl_absorpt_process_details
;
SADABS-2012/1 (Bruker,2012) was used for absorption correction.
wR2(int) was 0.1005 before and 0.0292 after correction.
The Ratio of minimum to maximum transmission is 0.9350.
The \l/2 correction factor is Not present.
;
_exptl_crystal_colour colourless
_exptl_crystal_colour_primary colourless
_exptl_crystal_density_diffrn 1.205
_exptl_crystal_description block
_exptl_crystal_F_000 552
_exptl_crystal_size_max 0.52
_exptl_crystal_size_mid 0.26
_exptl_crystal_size_min 0.23
_refine_diff_density_max 0.566
_refine_diff_density_min -0.178
_refine_diff_density_rms 0.047
_refine_ls_abs_structure_details
;
 Flack x determined using 1768 quotients [(I+)-(I-)]/[(I+)+(I-)]
 (Parsons and Flack (2004), Acta Cryst. A60, s61).
;
_refine_ls_abs_structure_Flack 0.0(3)
_refine_ls_extinction_method none
_refine_ls_goodness_of_fit_ref 1.060
_refine_ls_hydrogen_treatment constr
_refine_ls_matrix_type full
_refine_ls_number_parameters 170
_refine_ls_number_reflns 3803
_refine_ls_number_restraints 2
_refine_ls_restrained_S_all 1.059
_refine_ls_R_factor_all 0.0426
_refine_ls_R_factor_gt 0.0420
_refine_ls_shift/su_max 0.000
_refine_ls_shift/su_mean 0.000
_refine_ls_structure_factor_coef Fsqd
_refine_ls_weighting_details 'w=1/[\s^2^(Fo^2^)+(0.0655P)^2^+0.7830P] where P=(Fo^2^+2Fc^2^)/3'
_refine_ls_weighting_scheme calc
_refine_ls_wR_factor_gt 0.1128
_refine_ls_wR_factor_ref 0.1135
_reflns_Friedel_coverage 0.942
_reflns_Friedel_fraction_full 0.977
_reflns_Friedel_fraction_max 0.943
_reflns_number_gt 3728
_reflns_number_total 3803
_reflns_threshold_expression 'I > 2\s(I)'
_cod_data_source_file c8gc02952k2.cif
_cod_data_source_block c2c
_cod_depositor_comments 'Adding full bibliography for 7232134--7232146.cif.'
_cod_original_cell_volume 1396.16(4)
_cod_database_code 7232142
_shelxl_version_number 2013-4
_shelx_space_group_comment
;
The symmetry employed for this shelxl refinement is uniquely defined
by the following loop, which should always be used as a source of
symmetry information in preference to the above space-group names.
They are only intended as comments.
;
_olex2_refinement_description
;
1. Others
 Fixed Uiso: H5A(0.036) H5B(0.036) H5C(0.036) H6A(0.041) H6B(0.041) H6C(0.041)
 H8(0.02) H10A(0.036) H10B(0.036) H10C(0.036) H9A(0.036) H9B(0.036) H9C(0.036)
 H11(0.025) H12A(0.039) H12B(0.039) H12C(0.039) H13A(0.054) H13B(0.054)
 H13C(0.054) H7A(0.039) H7B(0.039) H7C(0.039)
 Fixed X: H5A(-0.36) H5B(-0.2637) H5C(-0.3956) H6A(-0.0159) H6B(-0.0471)
 H6C(0.0886) H8(-0.3753) H10A(-0.5195) H10B(-0.6003) H10C(-0.5444) H9A(-0.3927)
 H9B(-0.4423) H9C(-0.2773) H11(0.0589) H12A(0.189) H12B(0.2824) H12C(0.2279)
 H13A(0.1) H13B(0.1453) H13C(-0.0188) H7A(-0.2106) H7B(-0.3107) H7C(-0.1559)
 Fixed Y: H5A(-0.6381) H5B(-0.7158) H5C(-0.6608) H6A(-0.674) H6B(-0.7215) H6C(-
 0.6504) H8(-0.3413) H10A(-0.444) H10B(-0.4051) H10C(-0.5201) H9A(-0.506) H9B(-
 0.3911) H9C(-0.4169) H11(-0.3541) H12A(-0.4286) H12B(-0.4092) H12C(-0.5217)
 H13A(-0.5381) H13B(-0.4263) H13C(-0.4561) H7A(-0.1801) H7B(-0.2767) H7C(-
 0.2729)
 Fixed Z: H5A(-0.5107) H5B(-0.5478) H5C(-0.6605) H6A(-0.6646) H6B(-0.5485)
 H6C(-0.5163) H8(-0.5742) H10A(-0.7566) H10B(-0.6714) H10C(-0.6572) H9A(-
 0.4169) H9B(-0.4125) H9C(-0.3631) H11(-0.6078) H12A(-0.402) H12B(-0.4825)
 H12C(-0.4729) H13A(-0.7179) H13B(-0.7426) H13C(-0.7972) H7A(-0.7085) H7B(-
 0.7691) H7C(-0.7674)
;
_olex2_submission_special_instructions 'No special instructions were received'

loop_
_space_group_symop_operation_xyz
'x, y, z'
'x, -y, z+1/2'
'x+1/2, y+1/2, z'
'x+1/2, -y+1/2, z+1/2'

loop_
_atom_site_label
_atom_site_type_symbol
_atom_site_fract_x
_atom_site_fract_y
_atom_site_fract_z
_atom_site_U_iso_or_equiv
_atom_site_adp_type
_atom_site_occupancy
_atom_site_site_symmetry_order
_atom_site_calc_flag
_atom_site_refinement_flags_posn
O1 O -0.05673(19) -0.30383(13) -0.37330(16) 0.0300(4) Uani 1 1 d .
O2 O -0.0920(2) -0.15402(12) -0.4817(2) 0.0340(4) Uani 1 1 d .
N1 N -0.1544(2) -0.30330(11) -0.59241(17) 0.0202(3) Uani 1 1 d .
N2 N -0.26199(16) -0.46431(12) -0.57896(15) 0.0144(3) Uani 1 1 d .
N3 N -0.05665(17) -0.47113(13) -0.58760(15) 0.0174(3) Uani 1 1 d .
C2 C -0.1578(2) -0.40794(13) -0.58617(19) 0.0161(3) Uani 1 1 d .
C3 C -0.2255(2) -0.56691(14) -0.57370(18) 0.0160(3) Uani 1 1 d .
C4 C -0.0962(2) -0.57080(15) -0.57863(18) 0.0193(4) Uani 1 1 d .
C5 C -0.3192(2) -0.65271(15) -0.5732(2) 0.0242(4) Uani 1 1 d .
H5A H -0.3600 -0.6381 -0.5107 0.036 Uiso 1 1 calc GR
H5B H -0.2637 -0.7158 -0.5478 0.036 Uiso 1 1 calc GR
H5C H -0.3956 -0.6608 -0.6605 0.036 Uiso 1 1 calc GR
C6 C -0.0104(3) -0.66193(18) -0.5768(2) 0.0272(5) Uani 1 1 d .
H6A H -0.0159 -0.6740 -0.6646 0.041 Uiso 1 1 calc GR
H6B H -0.0471 -0.7215 -0.5485 0.041 Uiso 1 1 calc GR
H6C H 0.0886 -0.6504 -0.5163 0.041 Uiso 1 1 calc GR
C8 C -0.38360(19) -0.41643(15) -0.56441(18) 0.0169(4) Uani 1 1 d .
H8 H -0.3753 -0.3413 -0.5742 0.020 Uiso 1 1 calc R
C10 C -0.5245(2) -0.44934(18) -0.6720(2) 0.0242(4) Uani 1 1 d .
H10A H -0.5195 -0.4440 -0.7566 0.036 Uiso 1 1 calc GR
H10B H -0.6003 -0.4051 -0.6714 0.036 Uiso 1 1 calc GR
H10C H -0.5444 -0.5201 -0.6572 0.036 Uiso 1 1 calc GR
C9 C -0.3730(2) -0.43418(18) -0.4269(2) 0.0239(4) Uani 1 1 d .
H9A H -0.3927 -0.5060 -0.4169 0.036 Uiso 1 1 calc GR
H9B H -0.4423 -0.3911 -0.4125 0.036 Uiso 1 1 calc GR
H9C H -0.2773 -0.4169 -0.3631 0.036 Uiso 1 1 calc GR
C11 C 0.0713(2) -0.42973(16) -0.6000(2) 0.0210(4) Uani 1 1 d .
H11 H 0.0589 -0.3541 -0.6078 0.025 Uiso 1 1 calc R
C12 C 0.2043(2) -0.4490(2) -0.4788(2) 0.0261(4) Uani 1 1 d .
H12A H 0.1890 -0.4286 -0.4020 0.039 Uiso 1 1 calc GR
H12B H 0.2824 -0.4092 -0.4825 0.039 Uiso 1 1 calc GR
H12C H 0.2279 -0.5217 -0.4729 0.039 Uiso 1 1 calc GR
C13 C 0.0748(3) -0.4657(2) -0.7254(2) 0.0362(6) Uani 1 1 d .
H13A H 0.1000 -0.5381 -0.7179 0.054 Uiso 1 1 calc GR
H13B H 0.1453 -0.4263 -0.7426 0.054 Uiso 1 1 calc GR
H13C H -0.0188 -0.4561 -0.7972 0.054 Uiso 1 1 calc GR
C7 C -0.2127(2) -0.25421(17) -0.7198(2) 0.0257(4) Uani 1 1 d .
H7A H -0.2106 -0.1801 -0.7085 0.039 Uiso 1 1 calc GR
H7B H -0.3107 -0.2767 -0.7691 0.039 Uiso 1 1 calc GR
H7C H -0.1559 -0.2729 -0.7674 0.039 Uiso 1 1 calc GR
C1 C -0.0958(2) -0.24781(16) -0.4710(2) 0.0222(4) Uani 1 1 d .

loop_
_atom_site_aniso_label
_atom_site_aniso_U_11
_atom_site_aniso_U_22
_atom_site_aniso_U_33
_atom_site_aniso_U_23
_atom_site_aniso_U_13
_atom_site_aniso_U_12
O1 0.0331(8) 0.0339(9) 0.0189(7) -0.0031(6) 0.0066(6) -0.0099(7)
O2 0.0464(10) 0.0219(7) 0.0408(9) -0.0060(7) 0.0253(8) -0.0068(7)
N1 0.0228(7) 0.0153(7) 0.0187(8) 0.0008(6) 0.0049(6) -0.0056(7)
N2 0.0138(7) 0.0135(6) 0.0158(7) -0.0005(6) 0.0062(6) -0.0004(5)
N3 0.0133(7) 0.0246(8) 0.0149(7) 0.0010(6) 0.0063(6) 0.0016(6)
C2 0.0136(6) 0.0196(7) 0.0140(7) 0.0002(7) 0.0047(5) -0.0026(7)
C3 0.0196(8) 0.0137(8) 0.0146(8) -0.0001(6) 0.0069(7) 0.0007(6)
C4 0.0214(9) 0.0222(9) 0.0139(8) -0.0005(7) 0.0070(7) 0.0039(7)
C5 0.0299(11) 0.0155(8) 0.0274(10) 0.0000(7) 0.0122(9) -0.0060(7)
C6 0.0319(12) 0.0260(10) 0.0242(10) -0.0003(8) 0.0122(9) 0.0114(8)
C8 0.0137(8) 0.0194(8) 0.0183(8) -0.0006(6) 0.0074(7) 0.0008(6)
C10 0.0142(9) 0.0335(10) 0.0228(9) -0.0027(8) 0.0058(7) -0.0014(8)
C9 0.0219(9) 0.0331(11) 0.0181(8) -0.0025(7) 0.0098(7) 0.0022(8)
C11 0.0148(9) 0.0272(9) 0.0220(9) 0.0001(7) 0.0087(7) -0.0015(7)
C12 0.0159(9) 0.0378(11) 0.0196(10) 0.0002(8) 0.0026(8) -0.0044(8)
C13 0.0270(11) 0.0641(17) 0.0206(10) -0.0075(11) 0.0131(9) -0.0168(11)
C7 0.0252(10) 0.0250(9) 0.0225(10) 0.0075(7) 0.0056(8) 0.0026(8)
C1 0.0194(8) 0.0244(9) 0.0243(9) -0.0059(7) 0.0108(8) -0.0063(7)

loop_
_atom_type_symbol
_atom_type_description
_atom_type_scat_dispersion_real
_atom_type_scat_dispersion_imag
_atom_type_scat_source
C C 0.0033 0.0016 'International Tables Vol C Tables 4.2.6.8 and 6.1.1.4'
H H 0.0000 0.0000 'International Tables Vol C Tables 4.2.6.8 and 6.1.1.4'
N N 0.0061 0.0033 'International Tables Vol C Tables 4.2.6.8 and 6.1.1.4'
O O 0.0106 0.0060 'International Tables Vol C Tables 4.2.6.8 and 6.1.1.4'

loop_
_geom_angle_atom_site_label_1
_geom_angle_atom_site_label_2
_geom_angle_atom_site_label_3
_geom_angle
C2 N1 C7 118.87(17)
C2 N1 C1 117.67(17)
C1 N1 C7 123.45(16)
C2 N2 C3 108.88(16)
C2 N2 C8 121.32(16)
C3 N2 C8 129.46(16)
C2 N3 C4 108.96(16)
C2 N3 C11 120.40(17)
C4 N3 C11 130.63(17)
N2 C2 N1 126.3(2)
N2 C2 N3 108.32(15)
N3 C2 N1 125.4(2)
N2 C3 C5 124.31(18)
C4 C3 N2 106.78(17)
C4 C3 C5 128.8(2)
N3 C4 C6 124.4(2)
C3 C4 N3 107.05(18)
C3 C4 C6 128.5(2)
N2 C8 C10 111.82(16)
N2 C8 C9 110.14(15)
C10 C8 C9 113.92(17)
N3 C11 C12 111.57(17)
N3 C11 C13 110.10(17)
C13 C11 C12 115.5(2)
O1 C1 N1 113.33(17)
O2 C1 O1 131.4(2)
O2 C1 N1 115.25(19)

loop_
_geom_bond_atom_site_label_1
_geom_bond_atom_site_label_2
_geom_bond_distance
O1 C1 1.244(3)
O2 C1 1.239(3)
N1 C2 1.376(2)
N1 C7 1.456(3)
N1 C1 1.443(3)
N2 C2 1.340(3)
N2 C3 1.393(2)
N2 C8 1.479(2)
N3 C2 1.343(3)
N3 C4 1.387(3)
N3 C11 1.495(3)
C3 C4 1.366(2)
C3 C5 1.490(3)
C4 C6 1.486(3)
C8 C10 1.523(3)
C8 C9 1.526(3)
C11 C12 1.505(3)
C11 C13 1.505(3)
